data_4074547
loop_
_publ_author_name
'Han, Hua'
'Johnson, Samuel A.'

_publ_section_title
;
 Ligand Design for the Assembly of Polynuclear Complexes:&#x00A0;
 Syntheses and Structures of Trinuclear and Tetranuclear Aluminum Alkyl
 Complexes Bearing Tripodal Diamidoselenophosphinito Ligands and a
 Comparison to Related Tripodal Triamidophosphine Complexes
;
_journal_issue 23
_journal_name_full Organometallics
_journal_page_first 5594
_journal_paper_doi 10.1021/om0607447
_journal_volume 25
_journal_year 2006
_chemical_formula_sum 'C42 H48 N6 P2 Se2'
_chemical_formula_weight 856.34
_chemical_name_systematic
;
 ?
;
_space_group_IT_number 2
_symmetry_cell_setting triclinic
_symmetry_space_group_name_Hall '-P 1'
_symmetry_space_group_name_H-M 'P -1'
_atom_sites_solution_hydrogens geom
_atom_sites_solution_primary direct
_atom_sites_solution_secondary difmap
_audit_conform_dict_location ftp://ftp.iucr.org/pub/cif_core.dic
_audit_conform_dict_name cif_core.dic
_audit_conform_dict_version 2.3
_audit_creation_date 2006-07-06T05:36:52-00:00
_audit_creation_method 'WinGX routine CIF_UPDATE'
_cell_angle_alpha 65.584(3)
_cell_angle_beta 86.104(3)
_cell_angle_gamma 75.794(3)
_cell_formula_units_Z 1
_cell_length_a 10.025(3)
_cell_length_b 10.598(3)
_cell_length_c 10.605(3)
_cell_measurement_reflns_used 2071
_cell_measurement_temperature 173(2)
_cell_measurement_theta_max 28.13
_cell_measurement_theta_min 2.33
_cell_volume 993.9(5)
_computing_cell_refinement 'Bruker SMART'
_computing_data_collection 'Bruker SMART'
_computing_data_reduction 'Bruker SAINT'
_computing_molecular_graphics 'Bruker SHELXTL'
_computing_publication_material 'Bruker SHELXTL'
_computing_structure_refinement 'SHELXL-97 (Sheldrick, 1997)'
_computing_structure_solution 'Bruker SHELXTL'
_diffrn_ambient_temperature 173(2)
_diffrn_measured_fraction_theta_full 0.962
_diffrn_measured_fraction_theta_max 0.962
_diffrn_measurement_device_type 'CCD area detector'
_diffrn_measurement_method 'phi and omega scans'
_diffrn_radiation_monochromator graphite
_diffrn_radiation_type MoK\a
_diffrn_radiation_wavelength 0.71073
_diffrn_reflns_av_R_equivalents 0.0556
_diffrn_reflns_av_unetI/netI 0.0831
_diffrn_reflns_limit_h_max 13
_diffrn_reflns_limit_h_min -12
_diffrn_reflns_limit_k_max 13
_diffrn_reflns_limit_k_min -13
_diffrn_reflns_limit_l_max 13
_diffrn_reflns_limit_l_min -13
_diffrn_reflns_number 11155
_diffrn_reflns_theta_full 27.5
_diffrn_reflns_theta_max 27.5
_diffrn_reflns_theta_min 2.33
_exptl_absorpt_coefficient_mu 1.979
_exptl_absorpt_correction_T_max 0.6929
_exptl_absorpt_correction_T_min 0.6929
_exptl_absorpt_correction_type multi-scan
_exptl_absorpt_process_details 'SADABS, BRUKER 2001'
_exptl_crystal_colour colourless
_exptl_crystal_density_diffrn 1.431
_exptl_crystal_density_meas 0
_exptl_crystal_density_method 'not measured'
_exptl_crystal_description irregular
_exptl_crystal_F_000 440
_exptl_crystal_size_max 0.2
_exptl_crystal_size_mid 0.2
_exptl_crystal_size_min 0.2
_refine_diff_density_max 0.835
_refine_diff_density_min -0.418
_refine_diff_density_rms 0.098
_refine_ls_extinction_method none
_refine_ls_goodness_of_fit_ref 1.059
_refine_ls_hydrogen_treatment mixed
_refine_ls_matrix_type full
_refine_ls_number_parameters 250
_refine_ls_number_reflns 4392
_refine_ls_number_restraints 0
_refine_ls_restrained_S_all 1.059
_refine_ls_R_factor_all 0.0746
_refine_ls_R_factor_gt 0.0563
_refine_ls_shift/su_max 0.001
_refine_ls_shift/su_mean 0
_refine_ls_structure_factor_coef Fsqd
_refine_ls_weighting_details 'calc w=1/[\s^2^(Fo^2^)+(0.0413P)^2^+0.0000P] where P=(Fo^2^+2Fc^2^)/3'
_refine_ls_weighting_scheme calc
_refine_ls_wR_factor_gt 0.106
_refine_ls_wR_factor_ref 0.1135
_reflns_number_gt 3497
_reflns_number_total 4392
_reflns_threshold_expression >2sigma(I)
_cod_data_source_file om0607447si20060816_015713.cif
_cod_data_source_block hh77m
_cod_depositor_comments
;
The following automatic conversions were performed:

'_symmetry_cell_setting' value 'Triclinic' changed to 'triclinic'
according to /home/saulius/struct/CIF-dictionaries/cif_core.dic
dictionary named 'cif_core.dic' version 2.4.1 from 2010-06-29.

Automatic conversion script
Id: cif_fix_values 1715 2011-07-08 13:25:40Z adriana 
;
_cod_original_sg_symbol_H-M P1
_cod_database_code 4074547

loop_
_symmetry_equiv_pos_as_xyz
'x, y, z'
'-x, -y, -z'

loop_
_atom_site_label
_atom_site_type_symbol
_atom_site_fract_x
_atom_site_fract_y
_atom_site_fract_z
_atom_site_U_iso_or_equiv
_atom_site_adp_type
_atom_site_occupancy
_atom_site_symmetry_multiplicity
_atom_site_calc_flag
_atom_site_refinement_flags
N1 N 0.5977(3) 0.1748(4) 0.3455(3) 0.0307(8) Uani 1 1 d .
N2 N 0.8949(4) 0.2263(4) 0.5715(3) 0.0294(8) Uani 1 1 d .
N3 N 0.6282(3) 0.4690(4) 0.1774(4) 0.0317(8) Uani 1 1 d .
P1 P 0.84867(10) 0.25499(10) 0.31188(10) 0.0237(2) Uani 1 1 d .
Se1 Se 1.05332(4) 0.16313(4) 0.28369(4) 0.02830(14) Uani 1 1 d .
H21 H 0.372(4) 0.583(4) 0.157(4) 0.034 Uiso 1 1 d .
H3 H 0.574(4) 0.404(4) 0.208(4) 0.024(10) Uiso 1 1 d .
H1 H 0.566(4) 0.144(4) 0.289(4) 0.032(11) Uiso 1 1 d .
H2 H 0.930(3) 0.157(4) 0.571(3) 0.005(9) Uiso 1 1 d .
C1 C 0.7458(4) 0.1206(4) 0.3644(4) 0.0283(9) Uani 1 1 d .
H1A H 0.7755 0.0612 0.3113 0.034 Uiso 1 1 calc R
H1B H 0.7675 0.0574 0.4636 0.034 Uiso 1 1 calc R
C2 C 0.8369(4) 0.3317(4) 0.4385(4) 0.0269(9) Uani 1 1 d .
H2A H 0.8862 0.4092 0.4052 0.032 Uiso 1 1 calc R
H2B H 0.739 0.3737 0.448 0.032 Uiso 1 1 calc R
C3 C 0.7676(4) 0.4055(4) 0.1564(4) 0.0284(9) Uani 1 1 d .
H3A H 0.8222 0.4784 0.1266 0.034 Uiso 1 1 calc R
H3B H 0.7674 0.3731 0.0812 0.034 Uiso 1 1 calc R
C4 C 0.5116(4) 0.1889(4) 0.4495(4) 0.0258(8) Uani 1 1 d .
C5 C 0.3700(4) 0.2120(4) 0.4298(4) 0.0306(9) Uani 1 1 d .
H5 H 0.3351 0.211 0.3493 0.037 Uiso 1 1 calc R
C6 C 0.2815(4) 0.2362(4) 0.5250(4) 0.0343(10) Uani 1 1 d .
H6 H 0.1855 0.2508 0.51 0.041 Uiso 1 1 calc R
C7 C 0.3271(4) 0.2400(4) 0.6418(5) 0.0382(10) Uani 1 1 d .
H7 H 0.2639 0.2593 0.7061 0.046 Uiso 1 1 calc R
C8 C 0.4665(5) 0.2152(5) 0.6639(4) 0.0395(11) Uani 1 1 d .
H8 H 0.4997 0.2163 0.7452 0.047 Uiso 1 1 calc R
C9 C 0.5599(4) 0.1885(4) 0.5693(4) 0.0320(9) Uani 1 1 d .
H9 H 0.656 0.1702 0.5866 0.038 Uiso 1 1 calc R
C10 C 0.9267(4) 0.2638(4) 0.6737(4) 0.0249(8) Uani 1 1 d .
C11 C 0.8827(4) 0.4019(4) 0.6644(4) 0.0288(9) Uani 1 1 d .
H11 H 0.829 0.474 0.5858 0.035 Uiso 1 1 calc R
C12 C 0.9168(4) 0.4350(4) 0.7694(4) 0.0325(9) Uani 1 1 d .
H12 H 0.8877 0.5306 0.7607 0.039 Uiso 1 1 calc R
C13 C 0.9917(4) 0.3328(5) 0.8859(4) 0.0342(10) Uani 1 1 d .
H13 H 1.0134 0.3567 0.9578 0.041 Uiso 1 1 calc R
C14 C 1.0349(4) 0.1944(4) 0.8964(4) 0.0319(9) Uani 1 1 d .
H14 H 1.0872 0.1226 0.9763 0.038 Uiso 1 1 calc R
C15 C 1.0033(4) 0.1589(4) 0.7925(4) 0.0292(9) Uani 1 1 d .
H15 H 1.0334 0.0632 0.8015 0.035 Uiso 1 1 calc R
C16 C 0.5603(4) 0.6075(4) 0.0917(4) 0.0271(9) Uani 1 1 d .
C17 C 0.6272(4) 0.7088(4) 0.0014(4) 0.0314(9) Uani 1 1 d .
H17 H 0.7232 0.6825 -0.0109 0.038 Uiso 1 1 calc R
C18 C 0.5538(4) 0.8473(4) -0.0700(4) 0.0373(10) Uani 1 1 d .
H18 H 0.6007 0.9167 -0.1291 0.045 Uiso 1 1 calc R
C19 C 0.4131(4) 0.8874(5) -0.0574(5) 0.0382(11) Uani 1 1 d .
H19 H 0.3636 0.9832 -0.1075 0.046 Uiso 1 1 calc R
C20 C 0.3460(4) 0.7867(5) 0.0286(5) 0.0378(11) Uani 1 1 d .
H20 H 0.2493 0.8126 0.0373 0.045 Uiso 1 1 calc R
C21 C 0.4187(4) 0.6482(5) 0.1021(5) 0.0341(10) Uani 1 1 d .

loop_
_atom_site_aniso_label
_atom_site_aniso_U_11
_atom_site_aniso_U_22
_atom_site_aniso_U_33
_atom_site_aniso_U_23
_atom_site_aniso_U_13
_atom_site_aniso_U_12
N1 0.0268(18) 0.042(2) 0.0278(19) -0.0158(17) -0.0012(15) -0.0120(15)
N2 0.038(2) 0.0220(19) 0.0296(19) -0.0143(16) -0.0055(15) -0.0012(16)
N3 0.0246(18) 0.0288(19) 0.034(2) -0.0049(16) 0.0012(15) -0.0064(15)
P1 0.0231(5) 0.0249(5) 0.0227(5) -0.0098(4) -0.0019(4) -0.0044(4)
Se1 0.0237(2) 0.0302(2) 0.0302(2) -0.01365(19) -0.00219(16) -0.00207(16)
C1 0.027(2) 0.029(2) 0.031(2) -0.0131(19) 0.0021(17) -0.0108(17)
C2 0.030(2) 0.028(2) 0.025(2) -0.0142(18) -0.0017(16) -0.0063(17)
C3 0.026(2) 0.029(2) 0.026(2) -0.0086(18) -0.0012(16) -0.0035(17)
C4 0.027(2) 0.023(2) 0.025(2) -0.0071(17) 0.0003(16) -0.0076(16)
C5 0.029(2) 0.030(2) 0.032(2) -0.0109(19) -0.0028(17) -0.0098(17)
C6 0.027(2) 0.028(2) 0.044(3) -0.011(2) 0.0041(19) -0.0081(17)
C7 0.036(2) 0.036(2) 0.041(3) -0.016(2) 0.012(2) -0.010(2)
C8 0.049(3) 0.045(3) 0.030(2) -0.017(2) 0.002(2) -0.018(2)
C9 0.034(2) 0.036(2) 0.029(2) -0.011(2) 0.0007(18) -0.0158(19)
C10 0.0194(18) 0.033(2) 0.028(2) -0.0160(18) 0.0041(15) -0.0094(16)
C11 0.033(2) 0.026(2) 0.027(2) -0.0100(18) -0.0015(17) -0.0083(17)
C12 0.040(2) 0.031(2) 0.034(2) -0.018(2) 0.0080(19) -0.0149(19)
C13 0.037(2) 0.048(3) 0.031(2) -0.023(2) 0.0100(19) -0.025(2)
C14 0.027(2) 0.045(3) 0.023(2) -0.012(2) 0.0002(16) -0.0093(18)
C15 0.030(2) 0.030(2) 0.029(2) -0.0146(19) 0.0021(17) -0.0051(17)
C16 0.026(2) 0.031(2) 0.026(2) -0.0145(19) -0.0042(16) -0.0026(17)
C17 0.029(2) 0.035(2) 0.028(2) -0.0103(19) -0.0017(17) -0.0072(18)
C18 0.045(3) 0.029(2) 0.036(2) -0.008(2) -0.006(2) -0.012(2)
C19 0.043(3) 0.030(2) 0.041(3) -0.019(2) -0.016(2) 0.005(2)
C20 0.026(2) 0.041(3) 0.050(3) -0.026(2) -0.0054(19) 0.0015(19)
C21 0.027(2) 0.034(2) 0.038(3) -0.012(2) -0.0004(19) -0.0072(18)

loop_
_atom_type_symbol
_atom_type_description
_atom_type_scat_dispersion_real
_atom_type_scat_dispersion_imag
_atom_type_scat_source
C C 0.003 0.002 'International Tables Vol C Tables 4.2.6.8 and 6.1.1.4'
H H 0 0 'International Tables Vol C Tables 4.2.6.8 and 6.1.1.4'
N N 0.006 0.003 'International Tables Vol C Tables 4.2.6.8 and 6.1.1.4'
P P 0.102 0.094 'International Tables Vol C Tables 4.2.6.8 and 6.1.1.4'
Se Se -0.093 2.226 'International Tables Vol C Tables 4.2.6.8 and 6.1.1.4'

loop_
_geom_angle_atom_site_label_1
_geom_angle_atom_site_label_2
_geom_angle_atom_site_label_3
_geom_angle
C4 N1 C1 123.8(3)
C4 N1 H1 116(2)
C1 N1 H1 109(2)
C10 N2 C2 121.8(3)
C10 N2 H2 120(3)
C2 N2 H2 114(3)
C16 N3 C3 122.6(3)
C16 N3 H3 115(2)
C3 N3 H3 112(2)
C3 P1 C2 103.29(18)
C3 P1 C1 108.26(18)
C2 P1 C1 110.16(18)
C3 P1 Se1 112.77(13)
C2 P1 Se1 112.26(13)
C1 P1 Se1 109.87(13)
N1 C1 P1 116.3(3)
N1 C1 H1A 108.2
P1 C1 H1A 108.2
N1 C1 H1B 108.2
P1 C1 H1B 108.2
H1A C1 H1B 107.4
N2 C2 P1 111.5(3)
N2 C2 H2A 109.3
P1 C2 H2A 109.3
N2 C2 H2B 109.3
P1 C2 H2B 109.3
H2A C2 H2B 108
N3 C3 P1 112.3(3)
N3 C3 H3A 109.1
P1 C3 H3A 109.1
N3 C3 H3B 109.1
P1 C3 H3B 109.1
H3A C3 H3B 107.9
C9 C4 N1 122.6(3)
C9 C4 C5 118.5(4)
N1 C4 C5 118.8(3)
C6 C5 C4 120.6(4)
C6 C5 H5 119.7
C4 C5 H5 119.7
C5 C6 C7 121.7(4)
C5 C6 H6 119.1
C7 C6 H6 119.1
C6 C7 C8 118.5(4)
C6 C7 H7 120.7
C8 C7 H7 120.7
C7 C8 C9 121.2(4)
C7 C8 H8 119.4
C9 C8 H8 119.4
C4 C9 C8 119.5(4)
C4 C9 H9 120.2
C8 C9 H9 120.2
N2 C10 C11 122.0(3)
N2 C10 C15 119.4(3)
C11 C10 C15 118.6(3)
C12 C11 C10 120.1(4)
C12 C11 H11 119.9
C10 C11 H11 119.9
C13 C12 C11 121.5(4)
C13 C12 H12 119.2
C11 C12 H12 119.2
C12 C13 C14 118.6(4)
C12 C13 H13 120.7
C14 C13 H13 120.7
C15 C14 C13 121.0(4)
C15 C14 H14 119.5
C13 C14 H14 119.5
C14 C15 C10 120.1(4)
C14 C15 H15 119.9
C10 C15 H15 119.9
C21 C16 C17 118.5(4)
C21 C16 N3 117.9(4)
C17 C16 N3 123.6(3)
C18 C17 C16 119.8(4)
C18 C17 H17 120.1
C16 C17 H17 120.1
C17 C18 C19 121.3(4)
C17 C18 H18 119.4
C19 C18 H18 119.4
C20 C19 C18 119.1(4)
C20 C19 H19 120.4
C18 C19 H19 120.4
C19 C20 C21 120.2(4)
C19 C20 H20 119.9
C21 C20 H20 119.9
C20 C21 C16 121.1(4)
C20 C21 H21 119(3)
C16 C21 H21 120(3)

loop_
_geom_bond_atom_site_label_1
_geom_bond_atom_site_label_2
_geom_bond_distance
N1 C4 1.389(5)
N1 C1 1.449(5)
N1 H1 0.89(4)
N2 C10 1.379(5)
N2 C2 1.437(5)
N2 H2 0.73(3)
N3 C16 1.391(5)
N3 C3 1.440(5)
N3 H3 0.92(4)
P1 C3 1.815(4)
P1 C2 1.819(4)
P1 C1 1.841(4)
P1 Se1 2.1031(11)
C1 H1A 0.99
C1 H1B 0.99
C2 H2A 0.99
C2 H2B 0.99
C3 H3A 0.99
C3 H3B 0.99
C4 C9 1.388(5)
C4 C5 1.394(5)
C5 C6 1.362(5)
C5 H5 0.95
C6 C7 1.368(6)
C6 H6 0.95
C7 C8 1.375(6)
C7 H7 0.95
C8 C9 1.393(5)
C8 H8 0.95
C9 H9 0.95
C10 C11 1.384(5)
C10 C15 1.403(5)
C11 C12 1.383(5)
C11 H11 0.95
C12 C13 1.372(6)
C12 H12 0.95
C13 C14 1.383(6)
C13 H13 0.95
C14 C15 1.380(5)
C14 H14 0.95
C15 H15 0.95
C16 C21 1.390(5)
C16 C17 1.391(5)
C17 C18 1.377(5)
C17 H17 0.95
C18 C19 1.384(6)
C18 H18 0.95
C19 C20 1.374(6)
C19 H19 0.95
C20 C21 1.378(6)
C20 H20 0.95
C21 H21 0.91(4)
